data_2107002
loop_
_publ_author_name
'Jaulmes, S.'
'Palazzi, M.'
'Godlewski, E.'
'Etienne, J.'

_publ_section_title
;
 Deux Structures Isotypes a Sites Anionique et Cationique Lacunaires: (Ce
 O)4 Ga2 S5 et (La O)4 As2 S5
;
_journal_name_full 'Acta Crystallographica B (24,1968-38,1982)'
_journal_page_first 1707
_journal_page_last 1710
_journal_volume 38
_journal_year 1982
_chemical_formula_sum 'As2 La4 O4 S5'
_chemical_name_systematic 'La4 As2 S5 O4'
_space_group_IT_number 139
_symmetry_space_group_name_Hall '-I 4 2'
_symmetry_space_group_name_H-M 'I 4/m m m'
_cell_angle_alpha 90
_cell_angle_beta 90
_cell_angle_gamma 90
_cell_formula_units_Z 1
_cell_length_a 4.092
_cell_length_b 4.092
_cell_length_c 18.046
_cell_volume 302.171
_citation_journal_id_ASTM ACBCAR
_cod_data_source_file Jaulmes_ACBCAR_1982_315.cif
_cod_data_source_block As2La4O4S5
_cod_original_cell_volume 302.1706
_cod_database_code 2107002

loop_
_symmetry_equiv_pos_as_xyz
x,y,z
-y,x,z
-x,-y,z
y,-x,z
x,-y,-z
y,x,-z
-x,y,-z
-y,-x,-z
-x,-y,-z
y,-x,-z
x,y,-z
-y,x,-z
-x,y,z
-y,-x,z
x,-y,z
y,x,z
x+1/2,y+1/2,z+1/2
-y+1/2,x+1/2,z+1/2
-x+1/2,-y+1/2,z+1/2
y+1/2,-x+1/2,z+1/2
x+1/2,-y+1/2,-z+1/2
y+1/2,x+1/2,-z+1/2
-x+1/2,y+1/2,-z+1/2
-y+1/2,-x+1/2,-z+1/2
-x+1/2,-y+1/2,-z+1/2
y+1/2,-x+1/2,-z+1/2
x+1/2,y+1/2,-z+1/2
-y+1/2,x+1/2,-z+1/2
-x+1/2,y+1/2,z+1/2
-y+1/2,-x+1/2,z+1/2
x+1/2,-y+1/2,z+1/2
y+1/2,x+1/2,z+1/2

loop_
_atom_site_label
_atom_site_type_symbol
_atom_site_fract_x
_atom_site_fract_y
_atom_site_fract_z
_atom_site_occupancy
_atom_site_U_iso_or_equiv
La1 La+3 0 0 0.18251 1 0.0
As1 As+3 0.286 0 0.5 0.25 0.0
S2 S-2 0 0 0.3975 1 0.0
S1 S-2 0 0 0 0.5 0.0
O1 O-2 0 0.5 0.25 1 0.0
